data_2222933
loop_
_publ_author_name
'Dai, Yanfeng'
'Zhang, Yi'
'Tian, Jianwen'
'Liu, Zhen'

_publ_section_title
;
 Aquabis(triphenylphosphine-\k<i>P</i>)copper(I) tetrafluoridoborate
;
_journal_coeditor_code XU2555
_journal_issue 8
_journal_name_full 'Acta Crystallographica Section E'
_journal_page_first m1001
_journal_paper_doi 10.1107/S1600536809029559
_journal_volume 65
_journal_year 2009
_chemical_formula_iupac '[Cu (C18 H15 P)2 (H2 O)] B F4'
_chemical_formula_moiety 'C36 H32 Cu O P2 +, B F4 -'
_chemical_formula_sum 'C36 H32 B Cu F4 O P2'
_chemical_formula_weight 692.91
_chemical_name_systematic
;
Aquabis(triphenylphosphine-\k<i>P</i>)copper(I) tetrafluoridoborate
;
_space_group_IT_number 14
_symmetry_cell_setting monoclinic
_symmetry_space_group_name_Hall '-P 2yn'
_symmetry_space_group_name_H-M 'P 1 21/n 1'
_atom_sites_solution_hydrogens geom
_atom_sites_solution_primary direct
_atom_sites_solution_secondary difmap
_audit_creation_method SHELXL-97
_cell_angle_alpha 90.00
_cell_angle_beta 94.5210(10)
_cell_angle_gamma 90.00
_cell_formula_units_Z 4
_cell_length_a 13.9737(14)
_cell_length_b 12.4258(11)
_cell_length_c 19.4276(18)
_cell_measurement_reflns_used 2641
_cell_measurement_temperature 298(2)
_cell_measurement_theta_max 21.598
_cell_measurement_theta_min 2.197
_cell_volume 3362.8(5)
_computing_cell_refinement 'SAINT (Bruker, 2008)'
_computing_data_collection 'APEX2 (Bruker, 2008)'
_computing_data_reduction 'SAINT (Bruker, 2008)'
_computing_molecular_graphics 'SHELXTL (Sheldrick, 2008)'
_computing_publication_material 'SHELXTL (Sheldrick, 2008)'
_computing_structure_refinement 'SHELXTL (Sheldrick, 2008)'
_computing_structure_solution 'SHELXTL (Sheldrick, 2008)'
_diffrn_ambient_temperature 298(2)
_diffrn_measured_fraction_theta_full 0.998
_diffrn_measured_fraction_theta_max 0.998
_diffrn_measurement_device_type 'Bruker SMART APEXII area-detector'
_diffrn_measurement_method '\f and \w'
_diffrn_radiation_monochromator graphite
_diffrn_radiation_source 'fine-focus sealed tube'
_diffrn_radiation_type MoK\a
_diffrn_radiation_wavelength 0.71073
_diffrn_reflns_av_R_equivalents 0.0776
_diffrn_reflns_av_sigmaI/netI 0.0973
_diffrn_reflns_limit_h_max 15
_diffrn_reflns_limit_h_min -16
_diffrn_reflns_limit_k_max 14
_diffrn_reflns_limit_k_min -14
_diffrn_reflns_limit_l_max 22
_diffrn_reflns_limit_l_min -23
_diffrn_reflns_number 17192
_diffrn_reflns_theta_full 25.01
_diffrn_reflns_theta_max 25.01
_diffrn_reflns_theta_min 1.73
_diffrn_standards_interval_count 0
_diffrn_standards_interval_time 0
_diffrn_standards_number 0
_exptl_absorpt_coefficient_mu 0.794
_exptl_absorpt_correction_T_max 0.8834
_exptl_absorpt_correction_T_min 0.7017
_exptl_absorpt_correction_type multi-scan
_exptl_absorpt_process_details '(SADABS; Sheldrick, 1996)'
_exptl_crystal_colour yellow
_exptl_crystal_density_diffrn 1.369
_exptl_crystal_density_method 'not measured'
_exptl_crystal_description block
_exptl_crystal_F_000 1424
_exptl_crystal_size_max 0.48
_exptl_crystal_size_mid 0.19
_exptl_crystal_size_min 0.16
_refine_diff_density_max 0.934
_refine_diff_density_min -0.356
_refine_ls_extinction_method none
_refine_ls_goodness_of_fit_ref 1.035
_refine_ls_hydrogen_treatment constr
_refine_ls_matrix_type full
_refine_ls_number_parameters 434
_refine_ls_number_reflns 5914
_refine_ls_number_restraints 1
_refine_ls_restrained_S_all 1.038
_refine_ls_R_factor_all 0.1411
_refine_ls_R_factor_gt 0.0606
_refine_ls_shift/su_max 0.001
_refine_ls_shift/su_mean 0.000
_refine_ls_structure_factor_coef Fsqd
_refine_ls_weighting_details 'calc w=1/[\s^2^(Fo^2^)+(0.0646P)^2^+7.3064P] where P=(Fo^2^+2Fc^2^)/3'
_refine_ls_weighting_scheme calc
_refine_ls_wR_factor_gt 0.1417
_refine_ls_wR_factor_ref 0.2016
_reflns_number_gt 3008
_reflns_number_total 5914
_reflns_threshold_expression I>2\s(I)
_cod_data_source_file xu2555.cif
_cod_data_source_block I
_cod_depositor_comments
;
The following automatic conversions were performed:
'_symmetry_cell_setting' value 'Monoclinic' changed to 'monoclinic'
according to '/home/saulius/struct/CIF-dictionaries/cif_core.dic'
dictionary named 'cif_core.dic' version 2.4.1 from 2010-06-29.

Automatic conversion script
Id: cif_fix_enum 1527 2010-12-29 10:47:43Z saulius 

The following automatic conversions were performed:

'_symmetry_cell_setting' value 'Monoclinic' changed to 'monoclinic'
according to /home/saulius/struct/CIF-dictionaries/cif_core.dic
dictionary named 'cif_core.dic' version 2.4.1 from 2010-06-29.

Automatic conversion script
Id: cif_fix_values 1715 2011-07-08 13:25:40Z adriana 
;
_cod_original_sg_symbol_H-M 'P 21/n'
_cod_database_code 2222933
_cod_database_fobs_code 2222933

loop_
_symmetry_equiv_pos_as_xyz
'x, y, z'
'-x+1/2, y+1/2, -z+1/2'
'-x, -y, -z'
'x-1/2, -y-1/2, z-1/2'

loop_
_atom_site_type_symbol
_atom_site_label
_atom_site_fract_x
_atom_site_fract_y
_atom_site_fract_z
_atom_site_U_iso_or_equiv
_atom_site_adp_type
_atom_site_calc_flag
_atom_site_refinement_flags
_atom_site_occupancy
_atom_site_disorder_assembly
_atom_site_disorder_group
Cu Cu1 0.36105(6) 0.80395(7) 0.13634(4) 0.0517(3) Uani d U 1 . .
O O1 0.2503(4) 0.7985(4) 0.2037(2) 0.0875(17) Uani d U 1 . .
H H1C 0.2344 0.8634 0.2107 0.105 Uiso d R 1 . .
H H1D 0.2314 0.7597 0.2361 0.105 Uiso d R 1 . .
P P1 0.50924(12) 0.81613(14) 0.18770(8) 0.0460(4) Uani d . 1 . .
P P2 0.29834(12) 0.72605(14) 0.03854(8) 0.0464(4) Uani d . 1 . .
C C1 0.6043(4) 0.8457(5) 0.1314(3) 0.0463(15) Uani d . 1 . .
C C2 0.5854(5) 0.9201(6) 0.0780(3) 0.0606(19) Uani d . 1 . .
H H2 0.5247 0.9510 0.0715 0.073 Uiso calc R 1 . .
C C3 0.6543(6) 0.9483(6) 0.0352(4) 0.069(2) Uani d . 1 . .
H H3 0.6399 0.9972 -0.0003 0.082 Uiso calc R 1 . .
C C4 0.7436(6) 0.9051(6) 0.0442(4) 0.067(2) Uani d . 1 . .
H H4 0.7902 0.9242 0.0149 0.081 Uiso calc R 1 . .
C C5 0.7649(5) 0.8330(6) 0.0971(4) 0.068(2) Uani d . 1 . .
H H5 0.8265 0.8044 0.1038 0.082 Uiso calc R 1 . .
C C6 0.6956(5) 0.8025(6) 0.1404(3) 0.0583(18) Uani d . 1 . .
H H6 0.7105 0.7530 0.1756 0.070 Uiso calc R 1 . .
C C7 0.5344(5) 0.9112(5) 0.2578(3) 0.0512(17) Uani d . 1 . .
C C8 0.6274(5) 0.9386(6) 0.2829(3) 0.0610(19) Uani d . 1 . .
H H8 0.6793 0.9041 0.2652 0.073 Uiso calc R 1 . .
C C9 0.6440(6) 1.0154(6) 0.3332(4) 0.070(2) Uani d . 1 . .
H H9 0.7066 1.0337 0.3487 0.084 Uiso calc R 1 . .
C C10 0.5692(7) 1.0643(7) 0.3602(4) 0.077(2) Uani d . 1 . .
H H10 0.5807 1.1151 0.3950 0.092 Uiso calc R 1 . .
C C11 0.4772(6) 1.0403(7) 0.3370(4) 0.083(3) Uani d . 1 . .
H H11 0.4262 1.0753 0.3554 0.100 Uiso calc R 1 . .
C C12 0.4599(5) 0.9630(6) 0.2857(3) 0.067(2) Uani d . 1 . .
H H12 0.3970 0.9462 0.2702 0.080 Uiso calc R 1 . .
C C13 0.5397(5) 0.6851(5) 0.2224(3) 0.0527(17) Uani d . 1 . .
C C14 0.5584(6) 0.6645(6) 0.2916(4) 0.077(2) Uani d . 1 . .
H H14 0.5589 0.7206 0.3234 0.092 Uiso calc R 1 . .
C C15 0.5764(7) 0.5595(8) 0.3144(5) 0.105(3) Uani d . 1 . .
H H15 0.5880 0.5459 0.3614 0.126 Uiso calc R 1 . .
C C16 0.5774(8) 0.4772(8) 0.2688(5) 0.106(3) Uani d . 1 . .
H H16 0.5910 0.4078 0.2845 0.127 Uiso calc R 1 . .
C C17 0.5585(7) 0.4957(7) 0.2005(5) 0.094(3) Uani d . 1 . .
H H17 0.5586 0.4392 0.1691 0.113 Uiso calc R 1 . .
C C18 0.5394(6) 0.5986(6) 0.1781(4) 0.075(2) Uani d . 1 . .
H H18 0.5257 0.6105 0.1311 0.090 Uiso calc R 1 . .
C C19 0.3094(4) 0.5817(5) 0.0445(3) 0.0479(16) Uani d . 1 . .
C C20 0.2846(5) 0.5319(6) 0.1046(4) 0.067(2) Uani d . 1 . .
H H20 0.2710 0.5738 0.1422 0.080 Uiso calc R 1 . .
C C21 0.2797(6) 0.4224(7) 0.1093(4) 0.077(2) Uani d . 1 . .
H H21 0.2616 0.3908 0.1496 0.092 Uiso calc R 1 . .
C C22 0.3010(6) 0.3593(7) 0.0560(4) 0.077(2) Uani d . 1 . .
H H22 0.2961 0.2849 0.0593 0.092 Uiso calc R 1 . .
C C23 0.3296(6) 0.4054(7) -0.0029(4) 0.081(2) Uani d . 1 . .
H H23 0.3467 0.3624 -0.0392 0.097 Uiso calc R 1 . .
C C24 0.3332(5) 0.5159(6) -0.0084(4) 0.066(2) Uani d . 1 . .
H H24 0.3521 0.5466 -0.0488 0.080 Uiso calc R 1 . .
C C25 0.1693(5) 0.7425(6) 0.0208(3) 0.0487(16) Uani d . 1 . .
C C26 0.1270(5) 0.8370(6) 0.0406(4) 0.070(2) Uani d . 1 . .
H H26 0.1638 0.8891 0.0645 0.084 Uiso calc R 1 . .
C C27 0.0280(6) 0.8544(8) 0.0245(4) 0.083(3) Uani d . 1 . .
H H27 -0.0007 0.9177 0.0380 0.099 Uiso calc R 1 . .
C C28 -0.0256(6) 0.7771(8) -0.0113(4) 0.079(2) Uani d . 1 . .
H H28 -0.0904 0.7894 -0.0235 0.095 Uiso calc R 1 . .
C C29 0.0150(5) 0.6832(7) -0.0291(4) 0.073(2) Uani d . 1 . .
H H29 -0.0223 0.6302 -0.0520 0.088 Uiso calc R 1 . .
C C30 0.1115(5) 0.6663(6) -0.0133(3) 0.0610(19) Uani d . 1 . .
H H30 0.1386 0.6016 -0.0259 0.073 Uiso calc R 1 . .
C C31 0.3468(5) 0.7605(5) -0.0425(3) 0.0512(17) Uani d . 1 . .
C C32 0.4439(5) 0.7700(6) -0.0454(4) 0.065(2) Uani d . 1 . .
H H32 0.4840 0.7570 -0.0057 0.078 Uiso calc R 1 . .
C C33 0.4846(6) 0.7984(6) -0.1059(4) 0.074(2) Uani d . 1 . .
H H33 0.5509 0.8030 -0.1069 0.089 Uiso calc R 1 . .
C C34 0.4255(6) 0.8195(7) -0.1639(4) 0.076(2) Uani d . 1 . .
H H34 0.4519 0.8389 -0.2046 0.091 Uiso calc R 1 . .
C C35 0.3292(6) 0.8125(7) -0.1625(4) 0.080(2) Uani d . 1 . .
H H35 0.2896 0.8278 -0.2021 0.096 Uiso calc R 1 . .
C C36 0.2894(5) 0.7826(6) -0.1026(3) 0.067(2) Uani d . 1 . .
H H36 0.2231 0.7771 -0.1023 0.080 Uiso calc R 1 . .
B B1 0.2480(10) 1.0703(10) 0.1638(6) 0.086(3) Uani d . 1 . .
F F1 0.3118(4) 1.0059(4) 0.1338(2) 0.0998(15) Uani d . 1 A .
F F2 0.206(2) 1.010(2) 0.2129(18) 0.108(7) Uani d P 0.67(6) A 1
F F3 0.3076(17) 1.150(2) 0.1979(18) 0.134(9) Uani d P 0.67(6) A 1
F F4 0.188(2) 1.115(3) 0.1190(10) 0.134(10) Uani d P 0.67(6) A 1
F F2' 0.258(5) 1.174(2) 0.162(3) 0.138(17) Uani d P 0.33(6) A 2
F F3' 0.155(3) 1.054(5) 0.123(3) 0.125(15) Uani d P 0.33(6) A 2
F F4' 0.232(5) 1.050(6) 0.228(2) 0.110(15) Uani d P 0.33(6) A 2

loop_
_atom_site_aniso_label
_atom_site_aniso_U_11
_atom_site_aniso_U_22
_atom_site_aniso_U_33
_atom_site_aniso_U_12
_atom_site_aniso_U_13
_atom_site_aniso_U_23
Cu1 0.0530(5) 0.0605(6) 0.0401(5) 0.0008(4) -0.0054(3) -0.0045(4)
O1 0.121(4) 0.076(4) 0.069(3) -0.003(3) 0.034(3) 0.015(3)
P1 0.0515(10) 0.0508(11) 0.0342(9) 0.0055(9) -0.0063(7) -0.0053(8)
P2 0.0489(10) 0.0510(11) 0.0378(9) 0.0044(8) -0.0063(7) -0.0019(8)
C1 0.053(4) 0.044(4) 0.040(4) -0.001(3) -0.005(3) -0.009(3)
C2 0.068(5) 0.055(5) 0.058(4) 0.013(4) -0.003(4) 0.000(4)
C3 0.085(6) 0.058(5) 0.062(5) -0.002(5) 0.004(4) 0.008(4)
C4 0.082(6) 0.059(5) 0.063(5) -0.002(4) 0.016(4) -0.004(4)
C5 0.062(5) 0.075(6) 0.069(5) 0.012(4) 0.009(4) -0.012(4)
C6 0.066(5) 0.059(5) 0.050(4) 0.010(4) 0.000(4) 0.003(3)
C7 0.063(4) 0.052(4) 0.037(4) 0.004(4) -0.005(3) -0.007(3)
C8 0.067(5) 0.067(5) 0.048(4) 0.001(4) -0.008(3) -0.011(4)
C9 0.080(5) 0.072(6) 0.056(5) -0.007(5) -0.010(4) -0.012(4)
C10 0.110(7) 0.069(6) 0.050(5) -0.006(5) 0.002(5) -0.019(4)
C11 0.089(6) 0.089(7) 0.074(6) 0.004(5) 0.022(5) -0.032(5)
C12 0.070(5) 0.075(5) 0.055(4) 0.002(4) 0.002(4) -0.020(4)
C13 0.059(4) 0.055(5) 0.042(4) -0.001(4) -0.006(3) -0.002(3)
C14 0.108(6) 0.060(5) 0.058(5) -0.002(5) -0.016(4) 0.003(4)
C15 0.161(10) 0.080(7) 0.068(6) 0.000(7) -0.028(6) 0.024(5)
C16 0.153(9) 0.062(6) 0.097(8) 0.014(6) -0.023(7) 0.016(6)
C17 0.136(8) 0.060(6) 0.085(7) 0.013(6) -0.007(6) -0.004(5)
C18 0.105(6) 0.059(5) 0.059(5) 0.016(5) -0.004(4) 0.002(4)
C19 0.050(4) 0.053(4) 0.040(4) 0.006(3) -0.001(3) 0.000(3)
C20 0.088(6) 0.057(5) 0.057(5) 0.009(4) 0.014(4) 0.000(4)
C21 0.099(6) 0.064(6) 0.069(5) 0.007(5) 0.016(5) 0.011(4)
C22 0.096(6) 0.054(5) 0.080(6) 0.010(5) 0.002(5) 0.004(5)
C23 0.107(7) 0.062(6) 0.073(6) 0.014(5) 0.013(5) -0.010(4)
C24 0.084(5) 0.060(5) 0.056(5) 0.011(4) 0.009(4) 0.001(4)
C25 0.052(4) 0.054(4) 0.040(4) 0.013(3) 0.002(3) 0.004(3)
C26 0.070(5) 0.066(5) 0.072(5) 0.013(4) -0.001(4) 0.000(4)
C27 0.077(6) 0.082(6) 0.091(6) 0.035(5) 0.014(5) 0.012(5)
C28 0.060(5) 0.106(8) 0.071(6) 0.017(5) -0.004(4) 0.009(5)
C29 0.052(4) 0.102(7) 0.063(5) 0.002(5) -0.007(4) -0.007(5)
C30 0.054(4) 0.074(5) 0.053(4) 0.009(4) -0.006(3) -0.007(4)
C31 0.057(4) 0.054(4) 0.042(4) 0.000(3) -0.002(3) 0.002(3)
C32 0.063(5) 0.075(5) 0.056(5) 0.003(4) 0.002(4) 0.009(4)
C33 0.067(5) 0.081(6) 0.075(5) 0.004(4) 0.019(4) 0.013(5)
C34 0.091(6) 0.081(6) 0.058(5) -0.002(5) 0.018(5) 0.008(4)
C35 0.088(6) 0.099(7) 0.051(5) -0.011(5) -0.005(4) 0.018(4)
C36 0.063(5) 0.086(6) 0.050(4) -0.009(4) -0.001(4) 0.012(4)
B1 0.123(10) 0.058(8) 0.075(8) 0.007(8) 0.003(8) 0.002(6)
F1 0.111(4) 0.107(4) 0.085(3) 0.013(3) 0.026(3) 0.007(3)
F2 0.131(14) 0.094(13) 0.108(16) 0.015(9) 0.058(12) 0.023(9)
F3 0.134(12) 0.113(11) 0.151(18) -0.001(10) -0.009(11) -0.046(11)
F4 0.139(14) 0.14(2) 0.119(9) 0.048(15) -0.014(9) 0.047(13)
F2' 0.18(4) 0.097(19) 0.14(3) -0.014(19) -0.01(3) 0.015(17)
F3' 0.14(2) 0.10(3) 0.13(2) 0.02(2) -0.016(18) -0.024(19)
F4' 0.15(3) 0.12(4) 0.060(15) 0.02(3) 0.013(16) 0.013(18)

loop_
_atom_type_symbol
_atom_type_description
_atom_type_scat_dispersion_real
_atom_type_scat_dispersion_imag
_atom_type_scat_source
C C 0.0033 0.0016 'International Tables Vol C Tables 4.2.6.8 and 6.1.1.4'
H H 0.0000 0.0000 'International Tables Vol C Tables 4.2.6.8 and 6.1.1.4'
F F 0.0171 0.0103 'International Tables Vol C Tables 4.2.6.8 and 6.1.1.4'
O O 0.0106 0.0060 'International Tables Vol C Tables 4.2.6.8 and 6.1.1.4'
Cu Cu 0.3201 1.2651 'International Tables Vol C Tables 4.2.6.8 and 6.1.1.4'
B B 0.0013 0.0007 'International Tables Vol C Tables 4.2.6.8 and 6.1.1.4'
P P 0.1023 0.0942 'International Tables Vol C Tables 4.2.6.8 and 6.1.1.4'

loop_
_geom_angle_atom_site_label_1
_geom_angle_atom_site_label_2
_geom_angle_atom_site_label_3
_geom_angle_site_symmetry_1
_geom_angle_site_symmetry_3
_geom_angle
_geom_angle_publ_flag
O1 Cu1 P1 . . 115.18(16) ?
O1 Cu1 P2 . . 104.80(16) ?
P1 Cu1 P2 . . 133.89(7) ?
Cu1 O1 H1C . . 106.5 ?
Cu1 O1 H1D . . 139.8 ?
H1C O1 H1D . . 108.6 ?
C13 P1 C7 . . 106.4(3) ?
C13 P1 C1 . . 104.2(3) ?
C7 P1 C1 . . 102.2(3) ?
C13 P1 Cu1 . . 106.8(2) ?
C7 P1 Cu1 . . 119.8(2) ?
C1 P1 Cu1 . . 116.1(2) ?
C19 P2 C31 . . 104.8(3) ?
C19 P2 C25 . . 101.7(3) ?
C31 P2 C25 . . 103.9(3) ?
C19 P2 Cu1 . . 110.4(2) ?
C31 P2 Cu1 . . 119.0(2) ?
C25 P2 Cu1 . . 115.2(2) ?
C6 C1 C2 . . 118.0(6) ?
C6 C1 P1 . . 123.7(5) ?
C2 C1 P1 . . 118.3(5) ?
C3 C2 C1 . . 121.3(7) ?
C3 C2 H2 . . 119.4 ?
C1 C2 H2 . . 119.4 ?
C4 C3 C2 . . 120.3(7) ?
C4 C3 H3 . . 119.8 ?
C2 C3 H3 . . 119.8 ?
C3 C4 C5 . . 119.8(7) ?
C3 C4 H4 . . 120.1 ?
C5 C4 H4 . . 120.1 ?
C4 C5 C6 . . 120.7(7) ?
C4 C5 H5 . . 119.7 ?
C6 C5 H5 . . 119.7 ?
C1 C6 C5 . . 119.9(6) ?
C1 C6 H6 . . 120.0 ?
C5 C6 H6 . . 120.0 ?
C12 C7 C8 . . 117.6(6) ?
C12 C7 P1 . . 119.6(5) ?
C8 C7 P1 . . 122.8(5) ?
C9 C8 C7 . . 121.3(7) ?
C9 C8 H8 . . 119.4 ?
C7 C8 H8 . . 119.4 ?
C10 C9 C8 . . 119.8(7) ?
C10 C9 H9 . . 120.1 ?
C8 C9 H9 . . 120.1 ?
C9 C10 C11 . . 120.9(7) ?
C9 C10 H10 . . 119.6 ?
C11 C10 H10 . . 119.6 ?
C10 C11 C12 . . 119.6(7) ?
C10 C11 H11 . . 120.2 ?
C12 C11 H11 . . 120.2 ?
C7 C12 C11 . . 120.8(7) ?
C7 C12 H12 . . 119.6 ?
C11 C12 H12 . . 119.6 ?
C14 C13 C18 . . 117.2(7) ?
C14 C13 P1 . . 123.8(6) ?
C18 C13 P1 . . 118.9(5) ?
C13 C14 C15 . . 120.0(8) ?
C13 C14 H14 . . 120.0 ?
C15 C14 H14 . . 120.0 ?
C16 C15 C14 . . 120.7(8) ?
C16 C15 H15 . . 119.6 ?
C14 C15 H15 . . 119.6 ?
C17 C16 C15 . . 120.2(9) ?
C17 C16 H16 . . 119.9 ?
C15 C16 H16 . . 119.9 ?
C16 C17 C18 . . 119.2(8) ?
C16 C17 H17 . . 120.4 ?
C18 C17 H17 . . 120.4 ?
C17 C18 C13 . . 122.6(7) ?
C17 C18 H18 . . 118.7 ?
C13 C18 H18 . . 118.7 ?
C24 C19 C20 . . 117.0(7) ?
C24 C19 P2 . . 124.6(5) ?
C20 C19 P2 . . 118.1(5) ?
C21 C20 C19 . . 121.1(7) ?
C21 C20 H20 . . 119.4 ?
C19 C20 H20 . . 119.4 ?
C22 C21 C20 . . 120.8(8) ?
C22 C21 H21 . . 119.6 ?
C20 C21 H21 . . 119.6 ?
C21 C22 C23 . . 119.7(8) ?
C21 C22 H22 . . 120.2 ?
C23 C22 H22 . . 120.2 ?
C22 C23 C24 . . 119.8(8) ?
C22 C23 H23 . . 120.1 ?
C24 C23 H23 . . 120.1 ?
C19 C24 C23 . . 121.5(7) ?
C19 C24 H24 . . 119.2 ?
C23 C24 H24 . . 119.2 ?
C30 C25 C26 . . 118.0(6) ?
C30 C25 P2 . . 123.2(5) ?
C26 C25 P2 . . 118.8(6) ?
C25 C26 C27 . . 120.2(8) ?
C25 C26 H26 . . 119.9 ?
C27 C26 H26 . . 119.9 ?
C28 C27 C26 . . 119.4(8) ?
C28 C27 H27 . . 120.3 ?
C26 C27 H27 . . 120.3 ?
C29 C28 C27 . . 120.6(8) ?
C29 C28 H28 . . 119.7 ?
C27 C28 H28 . . 119.7 ?
C28 C29 C30 . . 119.8(8) ?
C28 C29 H29 . . 120.1 ?
C30 C29 H29 . . 120.1 ?
C29 C30 C25 . . 121.9(7) ?
C29 C30 H30 . . 119.0 ?
C25 C30 H30 . . 119.0 ?
C32 C31 C36 . . 117.2(6) ?
C32 C31 P2 . . 119.7(5) ?
C36 C31 P2 . . 123.0(5) ?
C31 C32 C33 . . 122.0(7) ?
C31 C32 H32 . . 119.0 ?
C33 C32 H32 . . 119.0 ?
C34 C33 C32 . . 118.9(7) ?
C34 C33 H33 . . 120.5 ?
C32 C33 H33 . . 120.5 ?
C35 C34 C33 . . 120.6(7) ?
C35 C34 H34 . . 119.7 ?
C33 C34 H34 . . 119.7 ?
C34 C35 C36 . . 120.1(7) ?
C34 C35 H35 . . 120.0 ?
C36 C35 H35 . . 120.0 ?
C35 C36 C31 . . 121.2(7) ?
C35 C36 H36 . . 119.4 ?
C31 C36 H36 . . 119.4 ?
F4 B1 F1 . . 112.3(13) ?
F4 B1 F2 . . 114.1(18) ?
F1 B1 F2 . . 107.7(14) ?
F4 B1 F3 . . 110.3(14) ?
F1 B1 F3 . . 103.1(12) ?
F2 B1 F3 . . 108.8(13) ?
F2' B1 F4' . . 104(3) ?
F2' B1 F3' . . 103(2) ?
F4' B1 F3' . . 106(3) ?
F1 B1 F3' . . 105.6(16) ?
F2' B1 F1 . . 120(2) ?
F4' B1 F1 . . 117(3) ?

loop_
_geom_bond_atom_site_label_1
_geom_bond_atom_site_label_2
_geom_bond_site_symmetry_2
_geom_bond_distance
_geom_bond_publ_flag
Cu1 O1 . 2.105(5) y
Cu1 P1 . 2.2318(18) y
Cu1 P2 . 2.2478(18) y
O1 H1C . 0.8500 ?
O1 H1D . 0.8500 ?
P1 C13 . 1.800(7) ?
P1 C7 . 1.816(6) ?
P1 C1 . 1.823(6) ?
P2 C19 . 1.803(7) ?
P2 C31 . 1.814(6) ?
P2 C25 . 1.820(6) ?
C1 C6 . 1.383(8) ?
C1 C2 . 1.400(9) ?
C2 C3 . 1.366(9) ?
C2 H2 . 0.9300 ?
C3 C4 . 1.357(10) ?
C3 H3 . 0.9300 ?
C4 C5 . 1.378(10) ?
C4 H4 . 0.9300 ?
C5 C6 . 1.385(9) ?
C5 H5 . 0.9300 ?
C6 H6 . 0.9300 ?
C7 C12 . 1.373(9) ?
C7 C8 . 1.394(9) ?
C8 C9 . 1.374(9) ?
C8 H8 . 0.9300 ?
C9 C10 . 1.350(10) ?
C9 H9 . 0.9300 ?
C10 C11 . 1.362(10) ?
C10 H10 . 0.9300 ?
C11 C12 . 1.391(10) ?
C11 H11 . 0.9300 ?
C12 H12 . 0.9300 ?
C13 C14 . 1.374(9) ?
C13 C18 . 1.377(9) ?
C14 C15 . 1.393(11) ?
C14 H14 . 0.9300 ?
C15 C16 . 1.354(12) ?
C15 H15 . 0.9300 ?
C16 C17 . 1.352(11) ?
C16 H16 . 0.9300 ?
C17 C18 . 1.370(10) ?
C17 H17 . 0.9300 ?
C18 H18 . 0.9300 ?
C19 C24 . 1.375(9) ?
C19 C20 . 1.389(9) ?
C20 C21 . 1.366(10) ?
C20 H20 . 0.9300 ?
C21 C22 . 1.349(10) ?
C21 H21 . 0.9300 ?
C22 C23 . 1.368(10) ?
C22 H22 . 0.9300 ?
C23 C24 . 1.377(10) ?
C23 H23 . 0.9300 ?
C24 H24 . 0.9300 ?
C25 C30 . 1.380(9) ?
C25 C26 . 1.382(9) ?
C26 C27 . 1.410(10) ?
C26 H26 . 0.9300 ?
C27 C28 . 1.373(11) ?
C27 H27 . 0.9300 ?
C28 C29 . 1.355(11) ?
C28 H28 . 0.9300 ?
C29 C30 . 1.375(9) ?
C29 H29 . 0.9300 ?
C30 H30 . 0.9300 ?
C31 C32 . 1.367(9) ?
C31 C36 . 1.390(9) ?
C32 C33 . 1.391(9) ?
C32 H32 . 0.9300 ?
C33 C34 . 1.369(10) ?
C33 H33 . 0.9300 ?
C34 C35 . 1.351(10) ?
C34 H34 . 0.9300 ?
C35 C36 . 1.381(9) ?
C35 H35 . 0.9300 ?
C36 H36 . 0.9300 ?
B1 F4 . 1.285(19) ?
B1 F2' . 1.30(3) ?
B1 F4' . 1.31(5) ?
B1 F1 . 1.363(12) ?
B1 F2 . 1.38(3) ?
B1 F3 . 1.42(2) ?
B1 F3' . 1.48(4) ?

loop_
_geom_hbond_atom_site_label_D
_geom_hbond_atom_site_label_H
_geom_hbond_atom_site_label_A
_geom_hbond_site_symmetry_A
_geom_hbond_distance_DH
_geom_hbond_distance_HA
_geom_hbond_distance_DA
_geom_hbond_angle_DHA
_geom_hbond_publ_flag
O1 H1C F2 . 0.85 1.87 2.71(3) 171 yes
O1 H1D F3 2_545 0.85 1.98 2.82(3) 171 yes
C28 H28 F4 3_575 0.93 2.51 3.25(3) 137 yes

loop_
_geom_torsion_atom_site_label_1
_geom_torsion_atom_site_label_2
_geom_torsion_atom_site_label_3
_geom_torsion_atom_site_label_4
_geom_torsion_site_symmetry_1
_geom_torsion_site_symmetry_2
_geom_torsion_site_symmetry_3
_geom_torsion_site_symmetry_4
_geom_torsion
_geom_torsion_publ_flag
O1 Cu1 P1 C13 . . . . 75.2(3) ?
P2 Cu1 P1 C13 . . . . -72.4(2) ?
O1 Cu1 P1 C7 . . . . -45.7(3) ?
P2 Cu1 P1 C7 . . . . 166.8(2) ?
O1 Cu1 P1 C1 . . . . -169.2(3) ?
P2 Cu1 P1 C1 . . . . 43.3(3) ?
O1 Cu1 P2 C19 . . . . -83.8(3) ?
P1 Cu1 P2 C19 . . . . 66.0(2) ?
O1 Cu1 P2 C31 . . . . 155.1(3) ?
P1 Cu1 P2 C31 . . . . -55.1(3) ?
O1 Cu1 P2 C25 . . . . 30.6(3) ?
P1 Cu1 P2 C25 . . . . -179.5(2) ?
C13 P1 C1 C6 . . . . -26.4(6) ?
C7 P1 C1 C6 . . . . 84.2(6) ?
Cu1 P1 C1 C6 . . . . -143.5(5) ?
C13 P1 C1 C2 . . . . 156.7(5) ?
C7 P1 C1 C2 . . . . -92.7(5) ?
Cu1 P1 C1 C2 . . . . 39.6(6) ?
C6 C1 C2 C3 . . . . 1.0(10) ?
P1 C1 C2 C3 . . . . 178.1(6) ?
C1 C2 C3 C4 . . . . -0.8(11) ?
C2 C3 C4 C5 . . . . -0.3(12) ?
C3 C4 C5 C6 . . . . 1.1(11) ?
C2 C1 C6 C5 . . . . -0.2(10) ?
P1 C1 C6 C5 . . . . -177.1(5) ?
C4 C5 C6 C1 . . . . -0.8(11) ?
C13 P1 C7 C12 . . . . -111.1(6) ?
C1 P1 C7 C12 . . . . 139.9(6) ?
Cu1 P1 C7 C12 . . . . 10.0(7) ?
C13 P1 C7 C8 . . . . 72.0(6) ?
C1 P1 C7 C8 . . . . -37.0(6) ?
Cu1 P1 C7 C8 . . . . -166.9(5) ?
C12 C7 C8 C9 . . . . -0.7(10) ?
P1 C7 C8 C9 . . . . 176.2(6) ?
C7 C8 C9 C10 . . . . 1.3(11) ?
C8 C9 C10 C11 . . . . -1.5(13) ?
C9 C10 C11 C12 . . . . 1.1(13) ?
C8 C7 C12 C11 . . . . 0.3(11) ?
P1 C7 C12 C11 . . . . -176.7(6) ?
C10 C11 C12 C7 . . . . -0.5(13) ?
C7 P1 C13 C14 . . . . 12.0(7) ?
C1 P1 C13 C14 . . . . 119.6(6) ?
Cu1 P1 C13 C14 . . . . -117.1(6) ?
C7 P1 C13 C18 . . . . -171.7(6) ?
C1 P1 C13 C18 . . . . -64.2(6) ?
Cu1 P1 C13 C18 . . . . 59.2(6) ?
C18 C13 C14 C15 . . . . 0.3(12) ?
P1 C13 C14 C15 . . . . 176.6(7) ?
C13 C14 C15 C16 . . . . 1.1(15) ?
C14 C15 C16 C17 . . . . -1.5(17) ?
C15 C16 C17 C18 . . . . 0.6(17) ?
C16 C17 C18 C13 . . . . 0.8(15) ?
C14 C13 C18 C17 . . . . -1.3(12) ?
P1 C13 C18 C17 . . . . -177.8(7) ?
C31 P2 C19 C24 . . . . -10.6(7) ?
C25 P2 C19 C24 . . . . 97.4(6) ?
Cu1 P2 C19 C24 . . . . -139.8(5) ?
C31 P2 C19 C20 . . . . 175.1(5) ?
C25 P2 C19 C20 . . . . -76.9(6) ?
Cu1 P2 C19 C20 . . . . 45.8(6) ?
C24 C19 C20 C21 . . . . -3.0(11) ?
P2 C19 C20 C21 . . . . 171.7(6) ?
C19 C20 C21 C22 . . . . 1.4(13) ?
C20 C21 C22 C23 . . . . 1.4(13) ?
C21 C22 C23 C24 . . . . -2.4(13) ?
C20 C19 C24 C23 . . . . 2.0(11) ?
P2 C19 C24 C23 . . . . -172.4(6) ?
C22 C23 C24 C19 . . . . 0.7(12) ?
C19 P2 C25 C30 . . . . -28.7(6) ?
C31 P2 C25 C30 . . . . 80.0(6) ?
Cu1 P2 C25 C30 . . . . -148.0(5) ?
C19 P2 C25 C26 . . . . 153.1(5) ?
C31 P2 C25 C26 . . . . -98.3(6) ?
Cu1 P2 C25 C26 . . . . 33.7(6) ?
C30 C25 C26 C27 . . . . -1.5(10) ?
P2 C25 C26 C27 . . . . 176.8(6) ?
C25 C26 C27 C28 . . . . -0.4(12) ?
C26 C27 C28 C29 . . . . 2.3(13) ?
C27 C28 C29 C30 . . . . -2.2(12) ?
C28 C29 C30 C25 . . . . 0.2(11) ?
C26 C25 C30 C29 . . . . 1.6(10) ?
P2 C25 C30 C29 . . . . -176.6(5) ?
C19 P2 C31 C32 . . . . -81.9(6) ?
C25 P2 C31 C32 . . . . 171.8(6) ?
Cu1 P2 C31 C32 . . . . 42.0(7) ?
C19 P2 C31 C36 . . . . 100.8(6) ?
C25 P2 C31 C36 . . . . -5.5(7) ?
Cu1 P2 C31 C36 . . . . -135.3(6) ?
C36 C31 C32 C33 . . . . -1.2(11) ?
P2 C31 C32 C33 . . . . -178.7(6) ?
C31 C32 C33 C34 . . . . 1.3(12) ?
C32 C33 C34 C35 . . . . -0.3(13) ?
C33 C34 C35 C36 . . . . -0.7(13) ?
C34 C35 C36 C31 . . . . 0.8(13) ?
C32 C31 C36 C35 . . . . 0.1(11) ?
P2 C31 C36 C35 . . . . 177.5(6) ?
